data_7060553
loop_
_publ_author_name
'Biswas, Mousumi'
'Basak, Dipmalya'
'Sa\~nudo, E. Carolina'
'Ray, Debashis'

_publ_section_title
;
 Heterodinuclear [Co-Ln] complexes of semicarbazide-arm bearing ligand:
 synthesis from the cleavage of starting [Co-Co] complex, structures and
 magnetic properties
;
_journal_issue 19
_journal_name_full 'New Journal of Chemistry'
_journal_page_first 8755
_journal_page_last 8762
_journal_paper_doi 10.1039/D1NJ00971K
_journal_volume 45
_journal_year 2021
_chemical_formula_moiety 'C30 H50 Co Gd N3 O12, 3(C H4 O)'
_chemical_formula_sum 'C33 H62 Co Gd N3 O15'
_chemical_formula_weight 957.03
_space_group_crystal_system orthorhombic
_space_group_IT_number 29
_space_group_name_Hall 'P 2c -2ac'
_space_group_name_H-M_alt 'P c a 21'
_atom_sites_solution_hydrogens geom
_audit_creation_date 2021-03-23
_audit_creation_method
;
Olex2 1.3-alpha
(compiled 2020.11.12 svn.r5f609507 for OlexSys, GUI svn.r6257)
;
_audit_update_record
;
2021-04-03 deposited with the CCDC.	2021-04-13 downloaded from the CCDC.
;
_cell_angle_alpha 90
_cell_angle_beta 90
_cell_angle_gamma 90
_cell_formula_units_Z 4
_cell_length_a 22.46(3)
_cell_length_b 10.229(15)
_cell_length_c 18.36(3)
_cell_measurement_reflns_used 9921
_cell_measurement_temperature 153.15
_cell_measurement_theta_max 25.992
_cell_measurement_theta_min 2.205
_cell_volume 4218(11)
_computing_cell_refinement 'SAINT v8.34A (Bruker, 2013)'
_computing_data_collection 'Bruker SMART'
_computing_data_reduction 'SAINT v8.34A (Bruker, 2013)'
_computing_molecular_graphics 'Olex2 1.3-alpha (Dolomanov et al., 2009)'
_computing_publication_material 'Olex2 1.3-alpha (Dolomanov et al., 2009)'
_computing_structure_refinement 'XL  (Sheldrick, 2008)'
_computing_structure_solution 'SHELXT 2014/4 (Sheldrick, 2014)'
_diffrn_ambient_temperature 153.15
_diffrn_measured_fraction_theta_full 0.999
_diffrn_measured_fraction_theta_max 0.997
_diffrn_measurement_device_type 'CCD area detector'
_diffrn_measurement_method '\w scans'
_diffrn_radiation_type MoK\a
_diffrn_radiation_wavelength 0.71073
_diffrn_reflns_av_R_equivalents 0.0694
_diffrn_reflns_av_unetI/netI 0.0546
_diffrn_reflns_Laue_measured_fraction_full 0.999
_diffrn_reflns_Laue_measured_fraction_max 0.997
_diffrn_reflns_limit_h_max 26
_diffrn_reflns_limit_h_min -28
_diffrn_reflns_limit_k_max 13
_diffrn_reflns_limit_k_min -12
_diffrn_reflns_limit_l_max 23
_diffrn_reflns_limit_l_min -23
_diffrn_reflns_number 53366
_diffrn_reflns_point_group_measured_fraction_full 0.998
_diffrn_reflns_point_group_measured_fraction_max 0.980
_diffrn_reflns_theta_full 25.242
_diffrn_reflns_theta_max 27.218
_diffrn_reflns_theta_min 1.813
_diffrn_source_current 30.0
_diffrn_source_power 1.35
_diffrn_source_voltage 45.0
_exptl_absorpt_coefficient_mu 2.017
_exptl_absorpt_correction_T_max 0.7455
_exptl_absorpt_correction_T_min 0.5571
_exptl_absorpt_correction_type multi-scan
_exptl_absorpt_process_details
;
SADABS 2016/2: Krause, L., Herbst-Irmer, R., Sheldrick G.M. & Stalke D.,
 J. Appl. Cryst. 48 (2015) 3-10
;
_exptl_crystal_colour orange
_exptl_crystal_colour_primary orange
_exptl_crystal_density_diffrn 1.507
_exptl_crystal_description plate
_exptl_crystal_F_000 1968
_exptl_crystal_size_max 0.36
_exptl_crystal_size_mid 0.27
_exptl_crystal_size_min 0.21
_refine_diff_density_max 0.895
_refine_diff_density_min -0.669
_refine_diff_density_rms 0.107
_refine_ls_abs_structure_details
;
 Flack x determined using 3500 quotients [(I+)-(I-)]/[(I+)+(I-)]
 (Parsons, Flack and Wagner, Acta Cryst. B69 (2013) 249-259).
;
_refine_ls_abs_structure_Flack 0.004(7)
_refine_ls_extinction_method none
_refine_ls_goodness_of_fit_ref 1.072
_refine_ls_hydrogen_treatment constr
_refine_ls_matrix_type full
_refine_ls_number_parameters 498
_refine_ls_number_reflns 9228
_refine_ls_number_restraints 7
_refine_ls_restrained_S_all 1.073
_refine_ls_R_factor_all 0.0439
_refine_ls_R_factor_gt 0.0383
_refine_ls_shift/su_max 0.002
_refine_ls_shift/su_mean 0.000
_refine_ls_structure_factor_coef Fsqd
_refine_ls_weighting_details 'w=1/[\s^2^(Fo^2^)+(0.0098P)^2^+11.9432P] where P=(Fo^2^+2Fc^2^)/3'
_refine_ls_weighting_scheme calc
_refine_ls_wR_factor_gt 0.0763
_refine_ls_wR_factor_ref 0.0785
_reflns_Friedel_coverage 0.906
_reflns_Friedel_fraction_full 0.997
_reflns_Friedel_fraction_max 0.963
_reflns_number_gt 8473
_reflns_number_total 9228
_reflns_threshold_expression 'I > 2\s(I)'
_cod_data_source_file d1nj00971k2.cif
_cod_data_source_block complex_1
_cod_depositor_comments 'Adding full bibliography for 7060553--7060556.cif.'
_cod_original_cell_volume 4219(11)
_cod_database_code 7060553
_shelx_shelxl_version_number 2018/3
_shelx_space_group_comment
;
The symmetry employed for this shelxl refinement is uniquely defined
by the following loop, which should always be used as a source of
symmetry information in preference to the above space-group names.
They are only intended as comments.
;
_olex2_refinement_description
;
1. Fixed Uiso
 At 1.2 times of:
  All C(H) groups, H12 of O12, All N(H) groups, All N(H,H) groups
 At 1.5 times of:
  All C(H,H,H) groups, H14 of O14, H13 of O13, H15 of O15
2. Uiso/Uaniso restraints and constraints
Uanis(N2) \\sim Ueq: with sigma of 0.001 and sigma for terminal atoms of 0.002
3.a Aromatic/amide H refined with riding coordinates:
 O12(H12), C7(H7), C3(H3), C5(H5), C4(H4), N2(H2)
3.b X=CH2 refined with riding coordinates:
 N3(H3A,H3B)
3.c Idealised Me refined as rotating group:
 C17(H17A,H17B,H17C), C12(H12A,H12B,H12C), C30(H30A,H30B,H30C), C18(H18A,H18B,
 H18C), C32(H32A,H32B,H32C), C22(H22A,H22B,H22C), C9(H9A,H9B,H9C), C24(H24A,
 H24B,H24C), C13(H13A,H13B,H13C), C23(H23A,H23B,H23C), C33(H33A,H33B,H33C),
 C19(H19A,H19B,H19C), C14(H14A,H14B,H14C), C31(H31A,H31B,H31C), C28(H28A,H28B,
 H28C), C27(H27A,H27B,H27C), C29(H29A,H29B,H29C)
3.d Idealised tetrahedral OH refined as rotating group:
 O14(H14), O15(H15), O13(H13)
;
_olex2_submission_special_instructions 'No special instructions were received'

loop_
_space_group_symop_operation_xyz
'x, y, z'
'-x, -y, z+1/2'
'x+1/2, -y, z'
'-x+1/2, y, z+1/2'

loop_
_atom_site_label
_atom_site_type_symbol
_atom_site_fract_x
_atom_site_fract_y
_atom_site_fract_z
_atom_site_U_iso_or_equiv
_atom_site_adp_type
_atom_site_occupancy
_atom_site_site_symmetry_order
_atom_site_calc_flag
_atom_site_refinement_flags_posn
_atom_site_refinement_flags_adp
_atom_site_refinement_flags_occupancy
_atom_site_disorder_assembly
_atom_site_disorder_group
Gd1 Gd 0.52692(2) 0.25827(3) 0.47575(3) 0.01119(8) Uani 1 1 d . . . . .
Co1 Co 0.56742(4) 0.57175(8) 0.41523(5) 0.01106(18) Uani 1 1 d . . . . .
O12 O 0.6529(2) 0.5967(5) 0.4568(3) 0.0204(12) Uani 1 1 d . . . . .
H12 H 0.667068 0.525844 0.483328 0.024 Uiso 1 1 calc R U . . .
O1 O 0.5329(2) 0.4814(5) 0.5045(3) 0.0141(10) Uani 1 1 d . . . . .
O3 O 0.5015(2) 0.3252(5) 0.6062(3) 0.0172(11) Uani 1 1 d . . . . .
O7 O 0.5919(2) 0.1696(5) 0.3791(3) 0.0148(11) Uani 1 1 d . . . . .
O14 O 0.3221(3) 0.1397(6) 0.6978(3) 0.0264(13) Uani 1 1 d . . . . .
H14 H 0.328504 0.185870 0.662108 0.040 Uiso 1 1 calc R U . . .
O2 O 0.5917(2) 0.7038(4) 0.3319(3) 0.0146(10) Uani 1 1 d . . . . .
O8 O 0.6214(2) 0.2322(5) 0.5398(3) 0.0180(11) Uani 1 1 d . . . . .
O6 O 0.5963(2) 0.3790(5) 0.3975(3) 0.0173(11) Uani 1 1 d . . . . .
O5 O 0.4909(2) 0.5473(5) 0.3575(3) 0.0157(11) Uani 1 1 d . . . . .
O15 O 0.6989(3) 0.4301(6) 0.5480(3) 0.0279(13) Uani 1 1 d . . . . .
H15 H 0.685655 0.355395 0.549419 0.042 Uiso 1 1 calc R U . . .
O13 O 0.3337(3) 0.2916(6) 0.5795(3) 0.0344(15) Uani 1 1 d . . . . .
H13 H 0.360063 0.261276 0.553663 0.052 Uiso 1 1 calc R U . . .
C7 C 0.5205(3) 0.7724(7) 0.5208(4) 0.0153(16) Uani 1 1 d . . . . .
H7 H 0.513019 0.859256 0.532510 0.018 Uiso 1 1 calc R U . . .
C25 C 0.6081(3) 0.1241(8) 0.5647(4) 0.0148(16) Uani 1 1 d . . . . .
O10 O 0.4763(2) 0.0660(5) 0.4285(3) 0.0158(11) Uani 1 1 d . . . . .
C1 C 0.5137(3) 0.5385(7) 0.5646(4) 0.0115(14) Uani 1 1 d . . . . .
O9 O 0.5586(2) 0.0731(5) 0.5500(3) 0.0168(11) Uani 1 1 d . . . . .
C11 C 0.3930(3) 0.4704(7) 0.3279(4) 0.0179(15) Uani 1 1 d . . . . .
O11 O 0.4271(2) 0.1798(5) 0.5084(3) 0.0181(11) Uani 1 1 d . . . . .
C6 C 0.5081(3) 0.6733(7) 0.5756(4) 0.0152(15) Uani 1 1 d . . . . .
C21 C 0.3760(3) -0.0046(8) 0.4558(4) 0.0234(19) Uani 1 1 d . . . . .
C26 C 0.6513(3) 0.0514(7) 0.6137(4) 0.0189(16) Uani 1 1 d . . . . .
C20 C 0.4296(3) 0.0841(7) 0.4639(4) 0.0157(15) Uani 1 1 d . . . . .
N1 N 0.5411(3) 0.7468(5) 0.4572(3) 0.0118(14) Uani 1 1 d . . . . .
C10 C 0.4555(3) 0.4534(7) 0.3589(4) 0.0171(15) Uani 1 1 d . . . . .
O4 O 0.4668(2) 0.3451(5) 0.3872(3) 0.0198(11) Uani 1 1 d . . . . .
C17 C 0.6804(4) 0.4250(8) 0.2910(5) 0.0265(19) Uani 1 1 d . . . . .
H17A H 0.646165 0.448778 0.262601 0.040 Uiso 1 1 calc R U . . .
H17B H 0.715295 0.427957 0.260859 0.040 Uiso 1 1 calc R U . . .
H17C H 0.684810 0.485059 0.330768 0.040 Uiso 1 1 calc R U . . .
C16 C 0.6723(3) 0.2870(7) 0.3207(4) 0.0180(15) Uani 1 1 d . . . . .
C12 C 0.3876(4) 0.5972(7) 0.2855(4) 0.0221(17) Uani 1 1 d . . . . .
H12A H 0.408213 0.588816 0.239908 0.033 Uiso 1 1 calc R U . . .
H12B H 0.404872 0.667176 0.313174 0.033 Uiso 1 1 calc R U . . .
H12C H 0.346361 0.615704 0.276514 0.033 Uiso 1 1 calc R U . . .
C30 C 0.6933(4) 0.7023(8) 0.4517(5) 0.031(2) Uani 1 1 d . . . . .
H30A H 0.716829 0.693308 0.408342 0.047 Uiso 1 1 calc R U . . .
H30B H 0.719004 0.702351 0.493537 0.047 Uiso 1 1 calc R U . . .
H30C H 0.671605 0.783092 0.449900 0.047 Uiso 1 1 calc R U . . .
C2 C 0.4968(3) 0.4565(7) 0.6222(4) 0.0134(14) Uani 1 1 d . . . . .
C18 C 0.6711(5) 0.1901(9) 0.2596(5) 0.042(3) Uani 1 1 d . . . . .
H18A H 0.677518 0.103807 0.278700 0.063 Uiso 1 1 calc R U . . .
H18B H 0.701992 0.210665 0.225320 0.063 Uiso 1 1 calc R U . . .
H18C H 0.633161 0.193495 0.235704 0.063 Uiso 1 1 calc R U . . .
C32 C 0.2790(4) 0.1988(9) 0.7416(5) 0.034(2) Uani 1 1 d . . . . .
H32A H 0.272270 0.145837 0.784003 0.051 Uiso 1 1 calc R U . . .
H32B H 0.242597 0.207304 0.714721 0.051 Uiso 1 1 calc R U . . .
H32C H 0.292641 0.283726 0.756305 0.051 Uiso 1 1 calc R U . . .
C15 C 0.6164(3) 0.2763(7) 0.3671(4) 0.0157(15) Uani 1 1 d . . . . .
C8 C 0.5767(3) 0.8177(7) 0.3466(4) 0.0131(14) Uani 1 1 d . . . . .
C3 C 0.4785(3) 0.5031(7) 0.6887(4) 0.0183(15) Uani 1 1 d . . . . .
H3 H 0.469193 0.446006 0.726398 0.022 Uiso 1 1 calc R U . . .
C5 C 0.4881(3) 0.7214(8) 0.6426(4) 0.0201(16) Uani 1 1 d . . . . .
H5 H 0.484210 0.811083 0.649228 0.024 Uiso 1 1 calc R U . . .
C22 C 0.3230(3) 0.0751(8) 0.4327(5) 0.032(2) Uani 1 1 d . . . . .
H22A H 0.331867 0.119434 0.387898 0.048 Uiso 1 1 calc R U . . .
H22B H 0.313888 0.138207 0.469736 0.048 Uiso 1 1 calc R U . . .
H22C H 0.289410 0.018449 0.425672 0.048 Uiso 1 1 calc R U . . .
C9 C 0.4801(4) 0.2374(7) 0.6612(4) 0.0228(17) Uani 1 1 d . . . . .
H9A H 0.504384 0.245283 0.704018 0.034 Uiso 1 1 calc R U . . .
H9B H 0.481962 0.149284 0.643378 0.034 Uiso 1 1 calc R U . . .
H9C H 0.439646 0.258913 0.673036 0.034 Uiso 1 1 calc R U . . .
C24 C 0.3897(4) -0.1107(9) 0.4004(5) 0.039(3) Uani 1 1 d . . . . .
H24A H 0.397081 -0.071511 0.353740 0.059 Uiso 1 1 calc R U . . .
H24B H 0.356417 -0.169191 0.396797 0.059 Uiso 1 1 calc R U . . .
H24C H 0.424326 -0.158591 0.415592 0.059 Uiso 1 1 calc R U . . .
C13 C 0.3523(4) 0.4762(9) 0.3942(5) 0.031(2) Uani 1 1 d . . . . .
H13A H 0.311556 0.481190 0.378512 0.046 Uiso 1 1 calc R U . . .
H13B H 0.361787 0.551951 0.422780 0.046 Uiso 1 1 calc R U . . .
H13C H 0.357765 0.398957 0.423183 0.046 Uiso 1 1 calc R U . . .
C23 C 0.3647(4) -0.0682(9) 0.5304(6) 0.038(2) Uani 1 1 d . . . . .
H23A H 0.329403 -0.120971 0.527952 0.057 Uiso 1 1 calc R U . . .
H23B H 0.359496 -0.001247 0.566495 0.057 Uiso 1 1 calc R U . . .
H23C H 0.398054 -0.122025 0.543321 0.057 Uiso 1 1 calc R U . . .
C33 C 0.6853(5) 0.4959(11) 0.6150(5) 0.046(3) Uani 1 1 d . . . . .
H33A H 0.703133 0.449412 0.654866 0.069 Uiso 1 1 calc R U . . .
H33B H 0.642971 0.499007 0.621556 0.069 Uiso 1 1 calc R U . . .
H33C H 0.700885 0.583255 0.613368 0.069 Uiso 1 1 calc R U . . .
C19 C 0.7231(4) 0.2555(10) 0.3719(6) 0.044(3) Uani 1 1 d . . . . .
H19A H 0.723941 0.318501 0.410652 0.066 Uiso 1 1 calc R U . . .
H19B H 0.760010 0.258385 0.345679 0.066 Uiso 1 1 calc R U . . .
H19C H 0.717445 0.169676 0.391895 0.066 Uiso 1 1 calc R U . . .
C14 C 0.3769(4) 0.3553(8) 0.2809(5) 0.031(2) Uani 1 1 d . . . . .
H14A H 0.335152 0.358137 0.269711 0.046 Uiso 1 1 calc R U . . .
H14B H 0.385759 0.275739 0.306449 0.046 Uiso 1 1 calc R U . . .
H14C H 0.399465 0.358441 0.236548 0.046 Uiso 1 1 calc R U . . .
C31 C 0.3416(5) 0.4294(10) 0.5861(5) 0.044(3) Uani 1 1 d . . . . .
H31A H 0.334440 0.455357 0.635605 0.065 Uiso 1 1 calc R U . . .
H31B H 0.314119 0.473535 0.554549 0.065 Uiso 1 1 calc R U . . .
H31C H 0.381608 0.452020 0.572699 0.065 Uiso 1 1 calc R U . . .
C4 C 0.4742(4) 0.6382(8) 0.6984(4) 0.0210(16) Uani 1 1 d . . . . .
H4 H 0.461794 0.671798 0.743012 0.025 Uiso 1 1 calc R U . . .
C28 C 0.6302(6) -0.0858(13) 0.6305(9) 0.090(6) Uani 1 1 d . . . . .
H28A H 0.626462 -0.134269 0.585945 0.135 Uiso 1 1 calc R U . . .
H28B H 0.592175 -0.081847 0.654341 0.135 Uiso 1 1 calc R U . . .
H28C H 0.658416 -0.128224 0.661780 0.135 Uiso 1 1 calc R U . . .
C27 C 0.6552(6) 0.1238(14) 0.6840(6) 0.075(4) Uani 1 1 d . . . . .
H27A H 0.688721 0.092533 0.711337 0.112 Uiso 1 1 calc R U . . .
H27B H 0.619383 0.109976 0.711457 0.112 Uiso 1 1 calc R U . . .
H27C H 0.659966 0.215430 0.674400 0.112 Uiso 1 1 calc R U . . .
C29 C 0.7112(5) 0.0478(14) 0.5785(7) 0.070(4) Uani 1 1 d . . . . .
H29A H 0.708603 0.001849 0.533028 0.104 Uiso 1 1 calc R U . . .
H29B H 0.738865 0.003824 0.609962 0.104 Uiso 1 1 calc R U . . .
H29C H 0.724733 0.135504 0.569850 0.104 Uiso 1 1 calc R U . . .
N3 N 0.5849(3) 0.9158(6) 0.2999(3) 0.0168(13) Uani 1 1 d . . . . .
H3A H 0.600963 0.901227 0.258122 0.020 Uiso 1 1 calc R U . . .
H3B H 0.574086 0.993758 0.311443 0.020 Uiso 1 1 calc R U . . .
N2 N 0.5511(2) 0.8474(5) 0.4109(3) 0.0138(12) Uani 1 1 d . U . . .
H2 H 0.541618 0.926438 0.421881 0.017 Uiso 1 1 calc R U . . .

loop_
_atom_site_aniso_label
_atom_site_aniso_U_11
_atom_site_aniso_U_22
_atom_site_aniso_U_33
_atom_site_aniso_U_23
_atom_site_aniso_U_13
_atom_site_aniso_U_12
Gd1 0.01097(14) 0.00737(13) 0.01523(13) -0.00014(19) 0.0003(2) -0.00033(12)
Co1 0.0125(4) 0.0077(4) 0.0130(4) -0.0009(4) 0.0008(4) -0.0003(4)
O12 0.015(2) 0.015(2) 0.032(3) 0.004(2) -0.007(2) -0.005(2)
O1 0.015(3) 0.013(2) 0.015(2) 0.0000(18) 0.0004(19) 0.001(2)
O3 0.024(3) 0.014(3) 0.014(2) 0.001(2) 0.004(2) -0.003(2)
O7 0.013(3) 0.009(3) 0.022(3) -0.002(2) 0.004(2) 0.001(2)
O14 0.029(3) 0.029(3) 0.021(3) -0.003(2) -0.002(2) 0.005(3)
O2 0.021(3) 0.007(2) 0.016(2) -0.0009(19) 0.005(2) -0.002(2)
O8 0.014(3) 0.016(3) 0.023(3) 0.002(2) -0.003(2) -0.002(2)
O6 0.016(3) 0.007(2) 0.029(3) -0.003(2) 0.006(2) -0.002(2)
O5 0.015(3) 0.014(3) 0.018(3) 0.002(2) -0.002(2) -0.007(2)
O15 0.026(3) 0.026(3) 0.032(3) 0.006(2) -0.009(3) -0.009(3)
O13 0.035(4) 0.040(4) 0.028(3) -0.002(3) 0.008(3) 0.014(3)
C7 0.017(4) 0.009(3) 0.020(4) -0.005(3) 0.000(3) 0.004(3)
C25 0.014(4) 0.017(4) 0.013(3) -0.002(3) 0.001(3) 0.002(3)
O10 0.012(2) 0.013(2) 0.022(3) -0.001(2) 0.001(2) 0.000(2)
C1 0.009(3) 0.014(4) 0.012(3) 0.001(3) -0.001(3) -0.004(3)
O9 0.019(3) 0.012(2) 0.020(3) 0.006(2) -0.004(2) -0.002(2)
C11 0.016(4) 0.015(4) 0.022(4) -0.001(3) -0.003(3) 0.001(3)
O11 0.016(3) 0.017(3) 0.022(2) -0.005(2) 0.001(2) 0.000(2)
C6 0.016(4) 0.016(4) 0.014(3) -0.003(3) 0.000(3) 0.000(3)
C21 0.010(4) 0.020(4) 0.040(5) -0.007(3) 0.002(3) -0.001(3)
C26 0.016(4) 0.018(4) 0.023(4) 0.005(3) -0.002(3) 0.002(3)
C20 0.008(3) 0.016(3) 0.022(4) 0.006(3) -0.003(3) 0.000(2)
N1 0.016(3) 0.004(3) 0.016(4) 0.000(2) 0.001(2) 0.001(2)
C10 0.023(4) 0.013(4) 0.015(3) -0.002(3) -0.003(3) 0.002(3)
O4 0.020(3) 0.013(3) 0.026(3) 0.003(2) -0.009(2) -0.005(2)
C17 0.028(5) 0.020(4) 0.032(4) -0.001(3) 0.011(4) 0.000(3)
C16 0.016(4) 0.014(4) 0.024(4) -0.002(3) 0.004(3) -0.001(3)
C12 0.021(4) 0.019(4) 0.026(4) 0.003(3) -0.008(3) 0.006(3)
C30 0.023(4) 0.028(4) 0.043(5) 0.004(3) -0.011(4) -0.014(3)
C2 0.016(4) 0.012(3) 0.013(3) 0.002(3) -0.004(3) -0.002(3)
C18 0.048(6) 0.030(5) 0.048(6) -0.023(5) 0.037(5) -0.016(5)
C32 0.029(5) 0.039(5) 0.035(5) -0.009(4) 0.000(4) 0.002(4)
C15 0.014(4) 0.008(3) 0.026(4) -0.006(3) 0.001(3) 0.004(3)
C8 0.009(3) 0.013(3) 0.017(3) -0.004(3) 0.001(3) -0.003(3)
C3 0.022(4) 0.021(4) 0.012(3) 0.000(3) 0.002(3) 0.000(3)
C5 0.021(4) 0.019(4) 0.020(4) -0.005(3) 0.005(3) -0.002(3)
C22 0.013(4) 0.029(5) 0.054(6) 0.002(4) -0.007(4) 0.000(3)
C9 0.030(5) 0.020(4) 0.018(3) 0.003(3) 0.008(3) -0.004(3)
C24 0.020(5) 0.040(6) 0.058(7) -0.029(5) 0.004(4) -0.009(4)
C13 0.022(5) 0.033(5) 0.036(5) 0.012(4) 0.004(4) 0.007(4)
C23 0.024(5) 0.029(5) 0.060(6) 0.015(5) 0.002(4) -0.008(4)
C33 0.056(7) 0.054(7) 0.027(5) 0.003(5) -0.004(5) -0.016(5)
C19 0.012(4) 0.057(7) 0.064(6) 0.035(6) 0.006(4) 0.006(4)
C14 0.032(5) 0.020(4) 0.041(5) -0.002(4) -0.021(4) -0.003(4)
C31 0.046(6) 0.050(7) 0.035(5) -0.007(5) -0.002(5) 0.007(5)
C4 0.027(4) 0.024(4) 0.011(3) -0.006(3) 0.001(3) 0.004(3)
C28 0.057(8) 0.066(9) 0.146(14) 0.063(9) -0.052(9) -0.009(7)
C27 0.097(11) 0.085(10) 0.042(7) -0.001(7) -0.017(7) 0.052(9)
C29 0.048(7) 0.088(10) 0.073(8) 0.038(8) 0.008(6) 0.024(7)
N3 0.023(3) 0.009(3) 0.019(3) 0.000(2) 0.006(3) 0.000(3)
N2 0.0151(16) 0.0107(16) 0.0158(16) -0.0004(13) 0.0008(13) -0.0006(12)

loop_
_atom_type_symbol
_atom_type_description
_atom_type_scat_dispersion_real
_atom_type_scat_dispersion_imag
_atom_type_scat_source
C C 0.0033 0.0016 'International Tables Vol C Tables 4.2.6.8 and 6.1.1.4'
H H 0.0000 0.0000 'International Tables Vol C Tables 4.2.6.8 and 6.1.1.4'
Co Co 0.3494 0.9721 'International Tables Vol C Tables 4.2.6.8 and 6.1.1.4'
Gd Gd -0.1653 3.9035 'International Tables Vol C Tables 4.2.6.8 and 6.1.1.4'
N N 0.0061 0.0033 'International Tables Vol C Tables 4.2.6.8 and 6.1.1.4'
O O 0.0106 0.0060 'International Tables Vol C Tables 4.2.6.8 and 6.1.1.4'

loop_
_geom_angle_atom_site_label_1
_geom_angle_atom_site_label_2
_geom_angle_atom_site_label_3
_geom_angle
_geom_angle_site_symmetry_1
_geom_angle_site_symmetry_3
_geom_angle_publ_flag
O1 Gd1 O3 62.69(16) . . ?
O1 Gd1 O7 119.04(16) . . ?
O1 Gd1 O8 87.02(17) . . ?
O1 Gd1 O6 66.80(17) . . ?
O1 Gd1 O10 153.34(16) . . ?
O1 Gd1 O9 127.79(18) . . ?
O1 Gd1 O11 108.36(16) . . ?
O7 Gd1 O3 154.64(17) . . ?
O8 Gd1 O3 76.81(19) . . ?
O8 Gd1 O7 78.0(2) . . ?
O8 Gd1 O6 77.6(2) . . ?
O8 Gd1 O11 129.86(19) . . ?
O6 Gd1 O3 123.78(17) . . ?
O6 Gd1 O7 52.33(18) . . ?
O6 Gd1 O11 152.54(18) . . ?
O10 Gd1 O3 116.50(16) . . ?
O10 Gd1 O7 73.92(17) . . ?
O10 Gd1 O8 119.35(17) . . ?
O10 Gd1 O6 119.70(18) . . ?
O10 Gd1 O9 72.98(19) . . ?
O10 Gd1 O11 52.81(16) . . ?
O9 Gd1 O3 75.48(18) . . ?
O9 Gd1 O7 86.79(19) . . ?
O9 Gd1 O8 52.62(16) . . ?
O9 Gd1 O6 122.22(19) . . ?
O9 Gd1 O11 82.88(18) . . ?
O11 Gd1 O3 69.83(17) . . ?
O11 Gd1 O7 126.47(17) . . ?
O4 Gd1 O1 79.43(18) . . ?
O4 Gd1 O3 115.5(2) . . ?
O4 Gd1 O7 88.9(2) . . ?
O4 Gd1 O8 153.62(17) . . ?
O4 Gd1 O6 76.3(2) . . ?
O4 Gd1 O10 77.60(19) . . ?
O4 Gd1 O9 150.31(17) . . ?
O4 Gd1 O11 76.24(19) . . ?
O12 Co1 Gd1 103.60(14) . . ?
O12 Co1 O2 87.0(2) . . ?
O12 Co1 O6 83.5(2) . . ?
O1 Co1 Gd1 39.86(13) . . ?
O1 Co1 O12 96.5(2) . . ?
O1 Co1 O2 166.39(19) . . ?
O1 Co1 O6 79.4(2) . . ?
O1 Co1 N1 89.1(2) . . ?
O2 Co1 Gd1 151.59(13) . . ?
O6 Co1 Gd1 43.30(15) . . ?
O6 Co1 O2 114.1(2) . . ?
O5 Co1 Gd1 80.44(15) . . ?
O5 Co1 O12 170.1(2) . . ?
O5 Co1 O1 92.4(2) . . ?
O5 Co1 O2 85.4(2) . . ?
O5 Co1 O6 93.7(2) . . ?
O5 Co1 N1 93.4(2) . . ?
N1 Co1 Gd1 127.40(18) . . ?
N1 Co1 O12 91.2(2) . . ?
N1 Co1 O2 77.7(2) . . ?
N1 Co1 O6 166.7(2) . . ?
Co1 O12 H12 114.3 . . ?
C30 O12 Co1 131.5(5) . . ?
C30 O12 H12 114.3 . . ?
Co1 O1 Gd1 106.4(2) . . ?
C1 O1 Gd1 126.8(4) . . ?
C1 O1 Co1 126.6(4) . . ?
C2 O3 Gd1 118.5(4) . . ?
C2 O3 C9 115.8(5) . . ?
C9 O3 Gd1 124.5(4) . . ?
C15 O7 Gd1 93.8(4) . . ?
C32 O14 H14 109.5 . . ?
C8 O2 Co1 111.9(4) . . ?
C25 O8 Gd1 93.7(4) . . ?
Co1 O6 Gd1 100.7(2) . . ?
C15 O6 Gd1 93.9(4) . . ?
C15 O6 Co1 162.2(5) . . ?
C10 O5 Co1 128.5(5) . . ?
C33 O15 H15 109.5 . . ?
C31 O13 H13 109.5 . . ?
C6 C7 H7 118.1 . . ?
N1 C7 H7 118.1 . . ?
N1 C7 C6 123.8(7) . . ?
O8 C25 Gd1 60.2(4) . . ?
O8 C25 O9 120.5(7) . . ?
O8 C25 C26 120.2(7) . . ?
O9 C25 Gd1 60.2(4) . . ?
O9 C25 C26 119.3(7) . . ?
C26 C25 Gd1 179.1(5) . . ?
C20 O10 Gd1 95.0(4) . . ?
O1 C1 C6 125.8(6) . . ?
O1 C1 C2 117.0(6) . . ?
C6 C1 C2 117.2(6) . . ?
C25 O9 Gd1 93.2(4) . . ?
C12 C11 C10 111.2(6) . . ?
C12 C11 C13 109.3(6) . . ?
C13 C11 C10 105.0(6) . . ?
C14 C11 C10 110.2(6) . . ?
C14 C11 C12 110.8(6) . . ?
C14 C11 C13 110.1(7) . . ?
C20 O11 Gd1 93.1(4) . . ?
C1 C6 C7 124.7(7) . . ?
C5 C6 C7 115.1(7) . . ?
C5 C6 C1 120.1(7) . . ?
C20 C21 C24 109.5(6) . . ?
C20 C21 C23 107.3(6) . . ?
C22 C21 C20 109.4(7) . . ?
C22 C21 C24 111.0(7) . . ?
C22 C21 C23 110.4(7) . . ?
C24 C21 C23 109.1(7) . . ?
C28 C26 C25 111.9(7) . . ?
C27 C26 C25 107.9(7) . . ?
C27 C26 C28 107.6(10) . . ?
C27 C26 C29 109.6(9) . . ?
C29 C26 C25 109.3(7) . . ?
C29 C26 C28 110.4(10) . . ?
O10 C20 Gd1 58.9(3) . . ?
O10 C20 O11 119.0(6) . . ?
O10 C20 C21 121.8(6) . . ?
O11 C20 Gd1 60.1(3) . . ?
O11 C20 C21 119.2(6) . . ?
C21 C20 Gd1 177.5(5) . . ?
C7 N1 Co1 128.9(5) . . ?
C7 N1 N2 118.5(6) . . ?
N2 N1 Co1 112.4(4) . . ?
O5 C10 C11 119.4(6) . . ?
O5 C10 O4 124.2(7) . . ?
O4 C10 C11 116.4(7) . . ?
C10 O4 Gd1 139.3(5) . . ?
H17A C17 H17B 109.5 . . ?
H17A C17 H17C 109.5 . . ?
H17B C17 H17C 109.5 . . ?
C16 C17 H17A 109.5 . . ?
C16 C17 H17B 109.5 . . ?
C16 C17 H17C 109.5 . . ?
C18 C16 C17 110.4(7) . . ?
C18 C16 C15 111.0(6) . . ?
C18 C16 C19 109.7(8) . . ?
C15 C16 C17 111.5(6) . . ?
C19 C16 C17 109.2(7) . . ?
C19 C16 C15 105.0(7) . . ?
C11 C12 H12A 109.5 . . ?
C11 C12 H12B 109.5 . . ?
C11 C12 H12C 109.5 . . ?
H12A C12 H12B 109.5 . . ?
H12A C12 H12C 109.5 . . ?
H12B C12 H12C 109.5 . . ?
O12 C30 H30A 109.5 . . ?
O12 C30 H30B 109.5 . . ?
O12 C30 H30C 109.5 . . ?
H30A C30 H30B 109.5 . . ?
H30A C30 H30C 109.5 . . ?
H30B C30 H30C 109.5 . . ?
O3 C2 C1 113.7(6) . . ?
C3 C2 O3 123.4(6) . . ?
C3 C2 C1 122.9(7) . . ?
C16 C18 H18A 109.5 . . ?
C16 C18 H18B 109.5 . . ?
C16 C18 H18C 109.5 . . ?
H18A C18 H18B 109.5 . . ?
H18A C18 H18C 109.5 . . ?
H18B C18 H18C 109.5 . . ?
O14 C32 H32A 109.5 . . ?
O14 C32 H32B 109.5 . . ?
O14 C32 H32C 109.5 . . ?
H32A C32 H32B 109.5 . . ?
H32A C32 H32C 109.5 . . ?
H32B C32 H32C 109.5 . . ?
O7 C15 Gd1 60.3(4) . . ?
O7 C15 O6 119.3(7) . . ?
O7 C15 C16 121.9(6) . . ?
O6 C15 Gd1 59.6(4) . . ?
O6 C15 C16 118.7(6) . . ?
C16 C15 Gd1 169.4(5) . . ?
O2 C8 N3 122.0(6) . . ?
O2 C8 N2 121.2(6) . . ?
N3 C8 N2 116.9(6) . . ?
C2 C3 H3 120.7 . . ?
C2 C3 C4 118.6(7) . . ?
C4 C3 H3 120.7 . . ?
C6 C5 H5 119.5 . . ?
C4 C5 C6 120.9(7) . . ?
C4 C5 H5 119.5 . . ?
C21 C22 H22A 109.5 . . ?
C21 C22 H22B 109.5 . . ?
C21 C22 H22C 109.5 . . ?
H22A C22 H22B 109.5 . . ?
H22A C22 H22C 109.5 . . ?
H22B C22 H22C 109.5 . . ?
O3 C9 H9A 109.5 . . ?
O3 C9 H9B 109.5 . . ?
O3 C9 H9C 109.5 . . ?
H9A C9 H9B 109.5 . . ?
H9A C9 H9C 109.5 . . ?
H9B C9 H9C 109.5 . . ?
C21 C24 H24A 109.5 . . ?
C21 C24 H24B 109.5 . . ?
C21 C24 H24C 109.5 . . ?
H24A C24 H24B 109.5 . . ?
H24A C24 H24C 109.5 . . ?
H24B C24 H24C 109.5 . . ?
C11 C13 H13A 109.5 . . ?
C11 C13 H13B 109.5 . . ?
C11 C13 H13C 109.5 . . ?
H13A C13 H13B 109.5 . . ?
H13A C13 H13C 109.5 . . ?
H13B C13 H13C 109.5 . . ?
C21 C23 H23A 109.5 . . ?
C21 C23 H23B 109.5 . . ?
C21 C23 H23C 109.5 . . ?
H23A C23 H23B 109.5 . . ?
H23A C23 H23C 109.5 . . ?
H23B C23 H23C 109.5 . . ?
O15 C33 H33A 109.5 . . ?
O15 C33 H33B 109.5 . . ?
O15 C33 H33C 109.5 . . ?
H33A C33 H33B 109.5 . . ?
H33A C33 H33C 109.5 . . ?
H33B C33 H33C 109.5 . . ?
C16 C19 H19A 109.5 . . ?
C16 C19 H19B 109.5 . . ?
C16 C19 H19C 109.5 . . ?
H19A C19 H19B 109.5 . . ?
H19A C19 H19C 109.5 . . ?
H19B C19 H19C 109.5 . . ?
C11 C14 H14A 109.5 . . ?
C11 C14 H14B 109.5 . . ?
C11 C14 H14C 109.5 . . ?
H14A C14 H14B 109.5 . . ?
H14A C14 H14C 109.5 . . ?
H14B C14 H14C 109.5 . . ?
O13 C31 H31A 109.5 . . ?
O13 C31 H31B 109.5 . . ?
O13 C31 H31C 109.5 . . ?
H31A C31 H31B 109.5 . . ?
H31A C31 H31C 109.5 . . ?
H31B C31 H31C 109.5 . . ?
C3 C4 H4 119.9 . . ?
C5 C4 C3 120.2(7) . . ?
C5 C4 H4 119.9 . . ?
C26 C28 H28A 109.5 . . ?
C26 C28 H28B 109.5 . . ?
C26 C28 H28C 109.5 . . ?
H28A C28 H28B 109.5 . . ?
H28A C28 H28C 109.5 . . ?
H28B C28 H28C 109.5 . . ?
C26 C27 H27A 109.5 . . ?
C26 C27 H27B 109.5 . . ?
C26 C27 H27C 109.5 . . ?
H27A C27 H27B 109.5 . . ?
H27A C27 H27C 109.5 . . ?
H27B C27 H27C 109.5 . . ?
C26 C29 H29A 109.5 . . ?
C26 C29 H29B 109.5 . . ?
C26 C29 H29C 109.5 . . ?
H29A C29 H29B 109.5 . . ?
H29A C29 H29C 109.5 . . ?
H29B C29 H29C 109.5 . . ?
C8 N3 H3A 120.0 . . ?
C8 N3 H3B 120.0 . . ?
H3A N3 H3B 120.0 . . ?
N1 N2 H2 121.6 . . ?
C8 N2 N1 116.7(6) . . ?
C8 N2 H2 121.6 . . ?

loop_
_geom_bond_atom_site_label_1
_geom_bond_atom_site_label_2
_geom_bond_distance
_geom_bond_site_symmetry_2
_geom_bond_publ_flag
Gd1 O1 2.347(6) . ?
Gd1 O3 2.556(6) . ?
Gd1 O7 2.470(5) . ?
Gd1 O8 2.441(6) . ?
Gd1 O6 2.453(5) . ?
Gd1 O10 2.432(5) . ?
Gd1 O9 2.440(5) . ?
Gd1 O11 2.456(6) . ?
Gd1 O4 2.293(5) . ?
Co1 O12 2.082(5) . ?
Co1 O1 2.036(5) . ?
Co1 O2 2.113(5) . ?
Co1 O6 2.101(6) . ?
Co1 O5 2.035(5) . ?
Co1 N1 2.038(6) . ?
O12 H12 0.9300 . ?
O12 C30 1.414(9) . ?
O1 C1 1.320(8) . ?
O3 C2 1.379(9) . ?
O3 C9 1.434(8) . ?
O7 C15 1.243(9) . ?
O14 H14 0.8200 . ?
O14 C32 1.396(10) . ?
O2 C8 1.242(8) . ?
O8 C25 1.234(9) . ?
O6 C15 1.273(8) . ?
O5 C10 1.247(9) . ?
O15 H15 0.8200 . ?
O15 C33 1.435(11) . ?
O13 H13 0.8200 . ?
O13 C31 1.426(12) . ?
C7 H7 0.9300 . ?
C7 C6 1.455(10) . ?
C7 N1 1.282(10) . ?
C25 O9 1.258(9) . ?
C25 C26 1.519(10) . ?
O10 C20 1.247(8) . ?
C1 C6 1.399(10) . ?
C1 C2 1.402(9) . ?
C11 C10 1.525(10) . ?
C11 C12 1.517(10) . ?
C11 C13 1.524(11) . ?
C11 C14 1.505(11) . ?
O11 C20 1.276(8) . ?
C6 C5 1.399(10) . ?
C21 C20 1.514(10) . ?
C21 C22 1.505(11) . ?
C21 C24 1.520(11) . ?
C21 C23 1.538(12) . ?
C26 C28 1.513(14) . ?
C26 C27 1.490(14) . ?
C26 C29 1.493(13) . ?
N1 N2 1.355(8) . ?
C10 O4 1.249(9) . ?
C17 H17A 0.9600 . ?
C17 H17B 0.9600 . ?
C17 H17C 0.9600 . ?
C17 C16 1.524(11) . ?
C16 C18 1.497(11) . ?
C16 C15 1.521(10) . ?
C16 C19 1.514(12) . ?
C12 H12A 0.9600 . ?
C12 H12B 0.9600 . ?
C12 H12C 0.9600 . ?
C30 H30A 0.9600 . ?
C30 H30B 0.9600 . ?
C30 H30C 0.9600 . ?
C2 C3 1.374(10) . ?
C18 H18A 0.9600 . ?
C18 H18B 0.9600 . ?
C18 H18C 0.9600 . ?
C32 H32A 0.9600 . ?
C32 H32B 0.9600 . ?
C32 H32C 0.9600 . ?
C8 N3 1.334(9) . ?
C8 N2 1.348(9) . ?
C3 H3 0.9300 . ?
C3 C4 1.397(11) . ?
C5 H5 0.9300 . ?
C5 C4 1.369(10) . ?
C22 H22A 0.9600 . ?
C22 H22B 0.9600 . ?
C22 H22C 0.9600 . ?
C9 H9A 0.9600 . ?
C9 H9B 0.9600 . ?
C9 H9C 0.9600 . ?
C24 H24A 0.9600 . ?
C24 H24B 0.9600 . ?
C24 H24C 0.9600 . ?
C13 H13A 0.9600 . ?
C13 H13B 0.9600 . ?
C13 H13C 0.9600 . ?
C23 H23A 0.9600 . ?
C23 H23B 0.9600 . ?
C23 H23C 0.9600 . ?
C33 H33A 0.9600 . ?
C33 H33B 0.9600 . ?
C33 H33C 0.9600 . ?
C19 H19A 0.9600 . ?
C19 H19B 0.9600 . ?
C19 H19C 0.9600 . ?
C14 H14A 0.9600 . ?
C14 H14B 0.9600 . ?
C14 H14C 0.9600 . ?
C31 H31A 0.9600 . ?
C31 H31B 0.9600 . ?
C31 H31C 0.9600 . ?
C4 H4 0.9300 . ?
C28 H28A 0.9600 . ?
C28 H28B 0.9600 . ?
C28 H28C 0.9600 . ?
C27 H27A 0.9600 . ?
C27 H27B 0.9600 . ?
C27 H27C 0.9600 . ?
C29 H29A 0.9600 . ?
C29 H29B 0.9600 . ?
C29 H29C 0.9600 . ?
N3 H3A 0.8600 . ?
N3 H3B 0.8600 . ?
N2 H2 0.8600 . ?

loop_
_geom_torsion_atom_site_label_1
_geom_torsion_atom_site_label_2
_geom_torsion_atom_site_label_3
_geom_torsion_atom_site_label_4
_geom_torsion
_geom_torsion_site_symmetry_1
_geom_torsion_site_symmetry_2
_geom_torsion_site_symmetry_3
_geom_torsion_site_symmetry_4
_geom_torsion_publ_flag
Gd1 O1 C1 C6 -168.0(5) . . . . ?
Gd1 O1 C1 C2 11.2(8) . . . . ?
Gd1 O3 C2 C1 -6.9(8) . . . . ?
Gd1 O3 C2 C3 174.3(6) . . . . ?
Gd1 O7 C15 O6 -8.3(7) . . . . ?
Gd1 O7 C15 C16 167.9(6) . . . . ?
Gd1 O8 C25 O9 0.6(7) . . . . ?
Gd1 O8 C25 C26 -179.1(6) . . . . ?
Gd1 O6 C15 O7 8.3(8) . . . . ?
Gd1 O6 C15 C16 -168.0(6) . . . . ?
Gd1 O10 C20 O11 -3.1(6) . . . . ?
Gd1 O10 C20 C21 177.2(6) . . . . ?
Gd1 O11 C20 O10 3.0(6) . . . . ?
Gd1 O11 C20 C21 -177.3(6) . . . . ?
Co1 O1 C1 C6 6.7(10) . . . . ?
Co1 O1 C1 C2 -174.1(5) . . . . ?
Co1 O2 C8 N3 -176.4(5) . . . . ?
Co1 O2 C8 N2 3.4(8) . . . . ?
Co1 O6 C15 Gd1 -145.1(17) . . . . ?
Co1 O6 C15 O7 -136.8(13) . . . . ?
Co1 O6 C15 C16 47(2) . . . . ?
Co1 O5 C10 C11 163.1(5) . . . . ?
Co1 O5 C10 O4 -13.8(11) . . . . ?
Co1 N1 N2 C8 -0.7(7) . . . . ?
O1 C1 C6 C7 2.5(12) . . . . ?
O1 C1 C6 C5 -178.8(7) . . . . ?
O1 C1 C2 O3 -1.6(9) . . . . ?
O1 C1 C2 C3 177.1(7) . . . . ?
O3 C2 C3 C4 -178.7(7) . . . . ?
O2 C8 N2 N1 -1.9(10) . . . . ?
O8 C25 O9 Gd1 -0.6(7) . . . . ?
O8 C25 C26 C28 -172.7(10) . . . . ?
O8 C25 C26 C27 69.1(11) . . . . ?
O8 C25 C26 C29 -50.0(11) . . . . ?
O5 C10 O4 Gd1 25.3(12) . . . . ?
C7 C6 C5 C4 179.2(7) . . . . ?
C7 N1 N2 C8 175.4(6) . . . . ?
C1 C6 C5 C4 0.5(11) . . . . ?
C1 C2 C3 C4 2.7(11) . . . . ?
O9 C25 C26 C28 7.6(12) . . . . ?
O9 C25 C26 C27 -110.6(9) . . . . ?
O9 C25 C26 C29 130.3(9) . . . . ?
C11 C10 O4 Gd1 -151.7(6) . . . . ?
C6 C7 N1 Co1 -4.3(11) . . . . ?
C6 C7 N1 N2 -179.7(6) . . . . ?
C6 C1 C2 O3 177.7(6) . . . . ?
C6 C1 C2 C3 -3.6(11) . . . . ?
C6 C5 C4 C3 -1.4(12) . . . . ?
C26 C25 O9 Gd1 179.1(6) . . . . ?
N1 C7 C6 C1 -3.9(12) . . . . ?
N1 C7 C6 C5 177.4(7) . . . . ?
C17 C16 C15 Gd1 -102(3) . . . . ?
C17 C16 C15 O7 158.8(7) . . . . ?
C17 C16 C15 O6 -24.9(10) . . . . ?
C12 C11 C10 O5 11.4(10) . . . . ?
C12 C11 C10 O4 -171.5(6) . . . . ?
C2 C1 C6 C7 -176.7(7) . . . . ?
C2 C1 C6 C5 1.9(10) . . . . ?
C2 C3 C4 C5 -0.1(11) . . . . ?
C18 C16 C15 Gd1 134(2) . . . . ?
C18 C16 C15 O7 35.4(11) . . . . ?
C18 C16 C15 O6 -148.4(8) . . . . ?
C22 C21 C20 O10 -122.0(7) . . . . ?
C22 C21 C20 O11 58.3(9) . . . . ?
C9 O3 C2 C1 -175.0(6) . . . . ?
C9 O3 C2 C3 6.2(10) . . . . ?
C24 C21 C20 O10 -0.1(10) . . . . ?
C24 C21 C20 O11 -179.8(7) . . . . ?
C13 C11 C10 O5 -106.7(8) . . . . ?
C13 C11 C10 O4 70.4(8) . . . . ?
C23 C21 C20 O10 118.2(8) . . . . ?
C23 C21 C20 O11 -61.5(9) . . . . ?
C19 C16 C15 Gd1 16(3) . . . . ?
C19 C16 C15 O7 -83.0(9) . . . . ?
C19 C16 C15 O6 93.2(9) . . . . ?
C14 C11 C10 O5 134.7(7) . . . . ?
C14 C11 C10 O4 -48.2(9) . . . . ?
N3 C8 N2 N1 177.9(6) . . . . ?
